data_4507634
loop_
_publ_author_name
'Zhang, Ming-Dao'
'Qin, Ling'
'Yang, Hai-Tao'
'Li, Yi-Zhi'
'Guo, Zi-Jian'
'Zheng, He-Gen'

_publ_section_title
;
 Series of Metal--Organic Frameworks Including Novel Architectural
 Features Based on a Star-like Tri(4-pyridylphenyl)amine Ligand
;
_journal_issue 5
_journal_name_full 'Crystal Growth &amp; Design'
_journal_page_first 1961
_journal_paper_doi 10.1021/cg3018612
_journal_volume 13
_journal_year 2013
_chemical_formula_moiety 'C41 H32 N4 O6 Zn'
_chemical_formula_sum 'C41 H32 N4 O6 Zn'
_chemical_formula_weight 742.08
_chemical_name_systematic
; 
 ? 
;
_space_group_IT_number 60
_symmetry_cell_setting orthorhombic
_symmetry_space_group_name_Hall '-P 2n 2ab'
_symmetry_space_group_name_H-M 'P b c n'
_atom_sites_solution_hydrogens geom
_atom_sites_solution_primary direct
_atom_sites_solution_secondary difmap
_audit_creation_method SHELXL-97
_cell_angle_alpha 90.00
_cell_angle_beta 90.00
_cell_angle_gamma 90.00
_cell_formula_units_Z 8
_cell_length_a 30.546(2)
_cell_length_b 12.7113(8)
_cell_length_c 17.9776(12)
_cell_measurement_reflns_used 7787
_cell_measurement_temperature 296(2)
_cell_measurement_theta_max 24.331
_cell_measurement_theta_min 2.362
_cell_volume 6980.3(8)
_computing_structure_refinement 'SHELXL-97 (Sheldrick, 1997)'
_computing_structure_solution 'SHELXS-97 (Sheldrick, 1990)'
_diffrn_ambient_temperature 296(2)
_diffrn_measured_fraction_theta_full 0.999
_diffrn_measured_fraction_theta_max 0.999
_diffrn_radiation_monochromator graphite
_diffrn_radiation_source 'fine-focus sealed tube'
_diffrn_radiation_type MoK\a
_diffrn_radiation_wavelength 0.71073
_diffrn_reflns_av_R_equivalents 0.0830
_diffrn_reflns_av_sigmaI/netI 0.0528
_diffrn_reflns_limit_h_max 39
_diffrn_reflns_limit_h_min -39
_diffrn_reflns_limit_k_max 10
_diffrn_reflns_limit_k_min -16
_diffrn_reflns_limit_l_max 23
_diffrn_reflns_limit_l_min -23
_diffrn_reflns_number 60542
_diffrn_reflns_theta_full 27.51
_diffrn_reflns_theta_max 27.51
_diffrn_reflns_theta_min 1.74
_exptl_absorpt_coefficient_mu 0.759
_exptl_absorpt_correction_T_max 0.879
_exptl_absorpt_correction_T_min 0.727
_exptl_absorpt_correction_type multi-scan
_exptl_crystal_colour yellow
_exptl_crystal_density_diffrn 1.412
_exptl_crystal_density_method 'not measured'
_exptl_crystal_description rod-like
_exptl_crystal_F_000 3072
_exptl_crystal_size_max 0.42
_exptl_crystal_size_mid 0.18
_exptl_crystal_size_min 0.17
_refine_diff_density_max 0.925
_refine_diff_density_min -0.793
_refine_diff_density_rms 0.080
_refine_ls_extinction_method none
_refine_ls_goodness_of_fit_ref 1.077
_refine_ls_hydrogen_treatment constr
_refine_ls_matrix_type full
_refine_ls_number_parameters 470
_refine_ls_number_reflns 8022
_refine_ls_number_restraints 1
_refine_ls_restrained_S_all 1.132
_refine_ls_R_factor_all 0.0737
_refine_ls_R_factor_gt 0.0494
_refine_ls_shift/su_max 0.002
_refine_ls_shift/su_mean 0.000
_refine_ls_structure_factor_coef Fsqd
_refine_ls_weighting_details 'calc w=1/[\s^2^(Fo^2^)+(0.0738P)^2^+3.8159P] where P=(Fo^2^+2Fc^2^)/3'
_refine_ls_weighting_scheme calc
_refine_ls_wR_factor_gt 0.1354
_refine_ls_wR_factor_ref 0.1538
_reflns_number_gt 5855
_reflns_number_total 8022
_reflns_threshold_expression >2sigma(I)
_cod_data_source_file cg3018612_si_002.cif
_cod_data_source_block 2
_cod_depositor_comments
;
The following automatic conversions were performed:

'_symmetry_cell_setting' value 'Orthorhombic' changed to
'orthorhombic' according to
/home/saulius/struct/CIF-dictionaries/cif_core.dic dictionary named
'cif_core.dic' version 2.4.2 from 2011-04-26.

Automatic conversion script
Id: cif_fix_values 1891 2012-01-12 08:04:46Z andrius 
;
_cod_original_cell_volume 6980.2(8)
_cod_original_sg_symbol_Hall -P2n2ab
_cod_original_sg_symbol_H-M Pbcn
_cod_database_code 4507634

loop_
_symmetry_equiv_pos_as_xyz
'x, y, z'
'-x+1/2, -y+1/2, z+1/2'
'-x, y, -z+1/2'
'x+1/2, -y+1/2, -z'
'-x, -y, -z'
'x-1/2, y-1/2, -z-1/2'
'x, -y, z-1/2'
'-x-1/2, y-1/2, z'

loop_
_atom_site_label
_atom_site_type_symbol
_atom_site_fract_x
_atom_site_fract_y
_atom_site_fract_z
_atom_site_U_iso_or_equiv
_atom_site_adp_type
_atom_site_occupancy
_atom_site_symmetry_multiplicity
_atom_site_calc_flag
_atom_site_refinement_flags
N3 N 0.95243(8) -0.19200(19) 0.43416(15) 0.0364(6) Uani 1 1 d .
C23 C 0.92063(12) -0.1989(3) 0.3824(2) 0.0485(8) Uani 1 1 d .
H23 H 0.9171 -0.2622 0.3572 0.058 Uiso 1 1 calc R
C19 C 0.95763(10) -0.0992(2) 0.46493(17) 0.0424(7) Uani 1 1 d .
H19 H 0.9807 -0.0912 0.4982 0.051 Uiso 1 1 calc RD
C22 C 0.89334(11) -0.1172(3) 0.36524(19) 0.0475(8) Uani 1 1 d .
H22 H 0.8713 -0.1267 0.3302 0.057 Uiso 1 1 calc R
C20 C 0.93166(10) -0.0129(3) 0.45191(18) 0.0421(7) Uani 1 1 d .
H20 H 0.9364 0.0494 0.4777 0.050 Uiso 1 1 calc R
C21 C 0.89815(9) -0.0197(2) 0.39972(17) 0.0352(6) Uani 1 1 d .
C36 C 0.86939(9) 0.0710(2) 0.38379(16) 0.0354(6) Uani 1 1 d .
C37 C 0.86017(10) 0.1449(3) 0.43874(18) 0.0405(7) Uani 1 1 d .
H37 H 0.8733 0.1384 0.4852 0.049 Uiso 1 1 calc R
C38 C 0.83203(10) 0.2273(3) 0.42587(18) 0.0419(7) Uani 1 1 d .
H38 H 0.8260 0.2750 0.4638 0.050 Uiso 1 1 calc R
O3 O 0.49342(8) -0.13076(19) 0.05397(12) 0.0441(5) Uani 1 1 d .
O4 O 0.48100(11) -0.29471(19) 0.08804(16) 0.0657(8) Uani 1 1 d .
C8 C 0.47808(11) -0.1984(2) 0.09852(18) 0.0399(7) Uani 1 1 d .
C2 C 0.45487(10) -0.1576(2) 0.16586(18) 0.0399(7) Uani 1 1 d .
C3 C 0.44183(15) -0.2272(3) 0.2207(2) 0.0616(10) Uani 1 1 d .
H3 H 0.4468 -0.2988 0.2143 0.074 Uiso 1 1 calc R
Zn1 Zn 0.493089(11) 0.18539(3) 0.042446(19) 0.03241(12) Uani 1 1 d .
O1 O 0.49052(8) 0.08747(19) 0.12765(13) 0.0512(6) Uani 1 1 d .
N4 N 0.78266(9) 0.3233(2) 0.34355(16) 0.0423(6) Uani 1 1 d .
N2 N 0.55585(7) 0.23303(19) 0.07747(13) 0.0329(5) Uani 1 1 d .
C18 C 0.56460(10) 0.3242(2) 0.11116(17) 0.0365(7) Uani 1 1 d .
H18 H 0.5436 0.3771 0.1094 0.044 Uiso 1 1 calc R
C31 C 0.68885(11) 0.1987(2) 0.24641(17) 0.0399(7) Uani 1 1 d .
H31 H 0.6747 0.1340 0.2450 0.048 Uiso 1 1 calc R
C26 C 0.75032(10) 0.4588(3) 0.42279(19) 0.0423(7) Uani 1 1 d .
H26 H 0.7230 0.4275 0.4177 0.051 Uiso 1 1 calc R
C27 C 0.78598(10) 0.4172(2) 0.38613(18) 0.0388(7) Uani 1 1 d .
C16 C 0.63458(9) 0.2656(2) 0.15357(15) 0.0324(6) Uani 1 1 d .
O2 O 0.43212(9) 0.0472(2) 0.06334(16) 0.0651(8) Uani 1 1 d .
C34 C 0.73212(10) 0.3891(2) 0.24916(17) 0.0391(7) Uani 1 1 d .
H34 H 0.7467 0.4533 0.2499 0.047 Uiso 1 1 calc R
C40 C 0.82244(11) 0.1688(2) 0.30050(18) 0.0417(7) Uani 1 1 d .
H40 H 0.8104 0.1772 0.2534 0.050 Uiso 1 1 calc R
C1 C 0.44641(10) -0.0503(2) 0.17449(17) 0.0389(7) Uani 1 1 d .
C33 C 0.74627(10) 0.3078(2) 0.29506(17) 0.0362(7) Uani 1 1 d .
C30 C 0.67432(9) 0.2803(2) 0.20040(16) 0.0329(6) Uani 1 1 d .
C39 C 0.81239(9) 0.2400(2) 0.35640(17) 0.0360(7) Uani 1 1 d .
C7 C 0.45652(10) 0.0306(2) 0.11639(18) 0.0406(7) Uani 1 1 d .
C15 C 0.62629(10) 0.1730(2) 0.11583(18) 0.0391(7) Uani 1 1 d .
H15 H 0.6472 0.1197 0.1156 0.047 Uiso 1 1 calc R
C14 C 0.58720(10) 0.1590(3) 0.07833(19) 0.0407(7) Uani 1 1 d .
H14 H 0.5825 0.0963 0.0529 0.049 Uiso 1 1 calc R
C35 C 0.69660(10) 0.3756(2) 0.20257(17) 0.0373(7) Uani 1 1 d .
H35 H 0.6875 0.4309 0.1724 0.045 Uiso 1 1 calc R
C41 C 0.85036(10) 0.0854(2) 0.31456(17) 0.0413(7) Uani 1 1 d .
H41 H 0.8565 0.0379 0.2766 0.050 Uiso 1 1 calc R
C25 C 0.75514(11) 0.5474(3) 0.46731(19) 0.0446(8) Uani 1 1 d .
H25 H 0.7308 0.5742 0.4920 0.053 Uiso 1 1 calc R
C11 C 0.80064(12) 0.6936(3) 0.52188(18) 0.0434(7) Uani 1 1 d .
C24 C 0.79539(10) 0.5971(2) 0.47601(17) 0.0392(7) Uani 1 1 d .
C17 C 0.60312(10) 0.3439(2) 0.14827(17) 0.0376(7) Uani 1 1 d .
H17 H 0.6080 0.4094 0.1697 0.045 Uiso 1 1 calc R
C32 C 0.72373(10) 0.2129(2) 0.29372(18) 0.0406(7) Uani 1 1 d .
H32 H 0.7323 0.1585 0.3251 0.049 Uiso 1 1 calc R
C29 C 0.83061(11) 0.5537(3) 0.4385(2) 0.0498(8) Uani 1 1 d .
H29 H 0.8581 0.5844 0.4436 0.060 Uiso 1 1 calc R
C28 C 0.82626(11) 0.4665(3) 0.3938(2) 0.0494(8) Uani 1 1 d .
H28 H 0.8505 0.4403 0.3685 0.059 Uiso 1 1 calc R
N1 N 0.81052(15) 0.8818(3) 0.60443(19) 0.0709(10) Uani 1 1 d .
C12 C 0.84119(15) 0.7409(3) 0.5322(2) 0.0685(12) Uani 1 1 d .
H12 H 0.8662 0.7105 0.5120 0.082 Uiso 1 1 calc R
C6 C 0.42643(14) -0.0159(3) 0.2392(2) 0.0613(11) Uani 1 1 d .
H6 H 0.4212 0.0556 0.2459 0.074 Uiso 1 1 calc R
C13 C 0.84439(18) 0.8336(4) 0.5729(3) 0.0767(13) Uani 1 1 d .
H13 H 0.8719 0.8638 0.5783 0.092 Uiso 1 1 calc R
C5 C 0.41410(17) -0.0865(4) 0.2940(2) 0.0763(14) Uani 1 1 d .
H5 H 0.4007 -0.0624 0.3372 0.092 Uiso 1 1 calc R
C10 C 0.76604(15) 0.7437(3) 0.5565(2) 0.0621(11) Uani 1 1 d .
H10 H 0.7380 0.7153 0.5534 0.075 Uiso 1 1 calc R
C4 C 0.42175(19) -0.1924(3) 0.2843(3) 0.0798(15) Uani 1 1 d .
H4 H 0.4133 -0.2402 0.3208 0.096 Uiso 1 1 calc R
C9 C 0.77273(17) 0.8351(4) 0.5954(2) 0.0712(12) Uani 1 1 d .
H9 H 0.7484 0.8665 0.6172 0.085 Uiso 1 1 calc R
O2W O 0.5000 0.2133(4) 0.2500 0.105(2) Uani 1 2 d S
H2WD H 0.5210 0.2513 0.2344 0.126 Uiso 0.50 1 d PR
H2WC H 0.5100 0.1554 0.2663 0.158 Uiso 0.50 1 d PR
O1W O 0.54234(18) 0.5636(3) 0.1627(2) 0.1359(17) Uani 1 1 d .
H1WB H 0.5377 0.5759 0.1169 0.204 Uiso 1 1 d R
H1WC H 0.5190 0.5408 0.1827 0.204 Uiso 1 1 d R
O3W O 0.5000 0.4240(6) 0.2500 0.222(6) Uani 1 2 d S
H3WD H 0.5127 0.4107 0.2090 0.266 Uiso 0.50 1 d PR
H3WB H 0.4870 0.3690 0.2654 0.332 Uiso 0.50 1 d PR

loop_
_atom_site_aniso_label
_atom_site_aniso_U_11
_atom_site_aniso_U_22
_atom_site_aniso_U_33
_atom_site_aniso_U_23
_atom_site_aniso_U_13
_atom_site_aniso_U_12
N3 0.0316(13) 0.0300(13) 0.0477(14) 0.0003(11) -0.0051(10) 0.0073(10)
C23 0.052(2) 0.0332(17) 0.060(2) -0.0086(15) -0.0160(16) 0.0104(15)
C19 0.0310(16) 0.0343(17) 0.062(2) -0.0017(14) -0.0128(14) 0.0073(13)
C22 0.0469(19) 0.0388(18) 0.057(2) -0.0104(15) -0.0197(15) 0.0125(15)
C20 0.0360(16) 0.0318(16) 0.058(2) -0.0053(14) -0.0151(14) 0.0084(13)
C21 0.0297(14) 0.0314(15) 0.0446(16) -0.0018(12) -0.0059(12) 0.0042(12)
C36 0.0289(14) 0.0317(15) 0.0456(16) -0.0025(12) -0.0071(12) 0.0084(12)
C37 0.0363(16) 0.0400(17) 0.0451(17) -0.0051(13) -0.0143(13) 0.0094(14)
C38 0.0372(17) 0.0397(17) 0.0487(18) -0.0100(14) -0.0095(13) 0.0113(14)
O3 0.0520(14) 0.0372(13) 0.0432(12) -0.0087(10) 0.0100(10) -0.0029(11)
O4 0.099(2) 0.0345(13) 0.0640(17) -0.0045(12) 0.0222(15) 0.0119(14)
C8 0.0409(17) 0.0350(17) 0.0437(17) -0.0037(13) 0.0011(13) 0.0068(14)
C2 0.0402(17) 0.0362(17) 0.0433(17) -0.0048(13) 0.0064(13) -0.0035(14)
C3 0.085(3) 0.0371(19) 0.063(2) -0.0005(17) 0.021(2) -0.003(2)
Zn1 0.02827(19) 0.02875(19) 0.0402(2) -0.00451(14) -0.00112(13) 0.00603(13)
O1 0.0615(15) 0.0405(13) 0.0516(14) -0.0033(11) 0.0084(11) -0.0154(12)
N4 0.0360(14) 0.0308(13) 0.0602(17) -0.0072(12) -0.0198(12) 0.0116(11)
N2 0.0264(12) 0.0321(13) 0.0401(13) 0.0000(10) -0.0006(10) -0.0004(10)
C18 0.0301(15) 0.0345(16) 0.0450(17) -0.0005(13) -0.0040(12) 0.0071(12)
C31 0.0360(17) 0.0312(16) 0.0527(19) 0.0060(13) -0.0063(13) -0.0002(13)
C26 0.0303(15) 0.0366(17) 0.060(2) -0.0011(14) -0.0064(14) 0.0001(13)
C27 0.0333(15) 0.0308(15) 0.0523(18) -0.0004(13) -0.0114(13) 0.0068(13)
C16 0.0266(13) 0.0351(15) 0.0354(14) 0.0048(12) 0.0006(11) -0.0005(12)
O2 0.0471(15) 0.076(2) 0.0719(17) 0.0197(15) -0.0004(13) 0.0138(14)
C34 0.0326(15) 0.0283(15) 0.0563(19) 0.0015(13) -0.0108(13) 0.0007(13)
C40 0.0434(17) 0.0412(18) 0.0406(16) -0.0041(13) -0.0147(13) 0.0121(14)
C1 0.0342(15) 0.0342(16) 0.0482(17) -0.0060(13) 0.0087(13) -0.0036(13)
C33 0.0298(15) 0.0331(16) 0.0456(16) -0.0018(13) -0.0093(12) 0.0075(12)
C30 0.0281(14) 0.0331(15) 0.0376(15) 0.0023(12) -0.0028(11) 0.0045(12)
C39 0.0277(14) 0.0312(15) 0.0489(17) -0.0019(13) -0.0088(12) 0.0072(12)
C7 0.0380(17) 0.0328(16) 0.0510(19) -0.0041(13) 0.0125(14) 0.0077(14)
C15 0.0302(15) 0.0324(16) 0.0547(19) -0.0033(13) -0.0035(13) 0.0083(12)
C14 0.0342(16) 0.0340(16) 0.0541(19) -0.0055(14) -0.0027(14) 0.0012(13)
C35 0.0345(15) 0.0315(16) 0.0459(17) 0.0056(13) -0.0061(12) 0.0068(13)
C41 0.0415(17) 0.0374(17) 0.0449(17) -0.0100(14) -0.0086(13) 0.0120(14)
C25 0.0374(17) 0.0395(18) 0.057(2) -0.0011(15) 0.0043(14) 0.0036(14)
C11 0.051(2) 0.0379(18) 0.0413(17) 0.0016(13) -0.0018(14) -0.0002(15)
C24 0.0387(17) 0.0349(16) 0.0439(17) 0.0007(13) -0.0021(13) 0.0012(13)
C17 0.0362(16) 0.0337(16) 0.0428(16) -0.0029(13) -0.0073(12) 0.0052(13)
C32 0.0387(17) 0.0338(16) 0.0493(18) 0.0102(13) -0.0110(13) 0.0046(13)
C29 0.0320(17) 0.0428(19) 0.075(2) -0.0091(17) -0.0003(15) -0.0046(15)
C28 0.0312(16) 0.0407(18) 0.076(2) -0.0091(17) 0.0043(15) 0.0046(14)
N1 0.103(3) 0.053(2) 0.056(2) -0.0109(16) -0.0039(19) -0.006(2)
C12 0.063(3) 0.059(3) 0.084(3) -0.021(2) 0.008(2) -0.014(2)
C6 0.076(3) 0.046(2) 0.063(2) -0.0087(17) 0.030(2) -0.001(2)
C13 0.084(3) 0.065(3) 0.081(3) -0.016(2) 0.002(3) -0.027(3)
C5 0.102(4) 0.063(3) 0.064(3) -0.009(2) 0.044(2) -0.010(3)
C10 0.063(3) 0.059(3) 0.064(2) -0.0151(19) 0.0069(18) -0.003(2)
C4 0.116(4) 0.060(3) 0.063(3) 0.005(2) 0.040(3) -0.014(3)
C9 0.084(3) 0.069(3) 0.061(3) -0.019(2) 0.008(2) 0.006(2)
O2W 0.197(7) 0.061(3) 0.058(3) 0.000 -0.006(3) 0.000
O1W 0.190(5) 0.073(3) 0.144(4) 0.001(3) 0.014(3) 0.027(3)
O3W 0.364(15) 0.104(6) 0.197(9) 0.000 0.156(9) 0.000

loop_
_atom_type_symbol
_atom_type_description
_atom_type_scat_dispersion_real
_atom_type_scat_dispersion_imag
_atom_type_scat_source
C C 0.0033 0.0016 'International Tables Vol C Tables 4.2.6.8 and 6.1.1.4'
H H 0.0000 0.0000 'International Tables Vol C Tables 4.2.6.8 and 6.1.1.4'
N N 0.0061 0.0033 'International Tables Vol C Tables 4.2.6.8 and 6.1.1.4'
O O 0.0106 0.0060 'International Tables Vol C Tables 4.2.6.8 and 6.1.1.4'
Zn Zn 0.2839 1.4301 'International Tables Vol C Tables 4.2.6.8 and 6.1.1.4'

loop_
_geom_angle_atom_site_label_1
_geom_angle_atom_site_label_2
_geom_angle_atom_site_label_3
_geom_angle
_geom_angle_site_symmetry_1
_geom_angle_site_symmetry_3
C19 N3 C23 115.9(3) . .
C19 N3 Zn1 121.8(2) . 6_656
C23 N3 Zn1 122.2(2) . 6_656
N3 C23 C22 123.1(3) . .
N3 C23 H23 118.5 . .
C22 C23 H23 118.5 . .
N3 C19 C20 125.2(3) . .
N3 C19 H19 117.4 . .
C20 C19 H19 117.4 . .
C23 C22 C21 120.7(3) . .
C23 C22 H22 119.6 . .
C21 C22 H22 119.6 . .
C19 C20 C21 119.4(3) . .
C19 C20 H20 120.3 . .
C21 C20 H20 120.3 . .
C20 C21 C22 115.6(3) . .
C20 C21 C36 121.3(3) . .
C22 C21 C36 123.0(3) . .
C41 C36 C37 117.6(3) . .
C41 C36 C21 121.7(3) . .
C37 C36 C21 120.6(3) . .
C38 C37 C36 121.4(3) . .
C38 C37 H37 119.3 . .
C36 C37 H37 119.3 . .
C37 C38 C39 120.5(3) . .
C37 C38 H38 119.7 . .
C39 C38 H38 119.7 . .
C8 O3 Zn1 114.0(2) . 5_655
O4 C8 O3 123.2(3) . .
O4 C8 C2 119.9(3) . .
O3 C8 C2 116.9(3) . .
C3 C2 C1 119.5(3) . .
C3 C2 C8 119.5(3) . .
C1 C2 C8 121.0(3) . .
C4 C3 C2 121.2(4) . .
C4 C3 H3 119.4 . .
C2 C3 H3 119.4 . .
O3 Zn1 O1 118.86(10) 5_655 .
O3 Zn1 N3 126.62(11) 5_655 6_566
O1 Zn1 N3 107.32(10) . 6_566
O3 Zn1 N2 100.32(10) 5_655 .
O1 Zn1 N2 89.17(10) . .
N3 Zn1 N2 105.86(10) 6_566 .
C7 O1 Zn1 105.4(2) . .
C39 N4 C27 119.7(2) . .
C39 N4 C33 119.8(2) . .
C27 N4 C33 120.1(2) . .
C18 N2 C14 117.4(3) . .
C18 N2 Zn1 124.56(19) . .
C14 N2 Zn1 116.8(2) . .
N2 C18 C17 123.3(3) . .
N2 C18 H18 118.4 . .
C17 C18 H18 118.4 . .
C32 C31 C30 121.0(3) . .
C32 C31 H31 119.5 . .
C30 C31 H31 119.5 . .
C27 C26 C25 120.2(3) . .
C27 C26 H26 119.9 . .
C25 C26 H26 119.9 . .
C26 C27 C28 118.7(3) . .
C26 C27 N4 121.5(3) . .
C28 C27 N4 119.7(3) . .
C15 C16 C17 116.8(3) . .
C15 C16 C30 122.3(3) . .
C17 C16 C30 120.9(3) . .
C35 C34 C33 120.8(3) . .
C35 C34 H34 119.6 . .
C33 C34 H34 119.6 . .
C41 C40 C39 120.3(3) . .
C41 C40 H40 119.9 . .
C39 C40 H40 119.9 . .
C6 C1 C2 118.9(3) . .
C6 C1 C7 117.3(3) . .
C2 C1 C7 123.7(3) . .
C32 C33 C34 118.7(3) . .
C32 C33 N4 121.1(3) . .
C34 C33 N4 120.1(3) . .
C35 C30 C31 118.3(3) . .
C35 C30 C16 121.6(3) . .
C31 C30 C16 120.0(3) . .
C40 C39 C38 118.6(3) . .
C40 C39 N4 120.8(3) . .
C38 C39 N4 120.6(3) . .
O2 C7 O1 121.2(3) . .
O2 C7 C1 122.3(3) . .
O1 C7 C1 116.4(3) . .
C16 C15 C14 120.5(3) . .
C16 C15 H15 119.8 . .
C14 C15 H15 119.8 . .
N2 C14 C15 122.1(3) . .
N2 C14 H14 118.9 . .
C15 C14 H14 118.9 . .
C34 C35 C30 120.6(3) . .
C34 C35 H35 119.7 . .
C30 C35 H35 119.7 . .
C40 C41 C36 121.6(3) . .
C40 C41 H41 119.2 . .
C36 C41 H41 119.2 . .
C26 C25 C24 121.8(3) . .
C26 C25 H25 119.1 . .
C24 C25 H25 119.1 . .
C10 C11 C12 115.0(3) . .
C10 C11 C24 123.2(3) . .
C12 C11 C24 121.8(3) . .
C29 C24 C25 116.8(3) . .
C29 C24 C11 121.0(3) . .
C25 C24 C11 122.2(3) . .
C18 C17 C16 119.7(3) . .
C18 C17 H17 120.1 . .
C16 C17 H17 120.1 . .
C31 C32 C33 120.5(3) . .
C31 C32 H32 119.7 . .
C33 C32 H32 119.7 . .
C28 C29 C24 122.1(3) . .
C28 C29 H29 119.0 . .
C24 C29 H29 119.0 . .
C29 C28 C27 120.5(3) . .
C29 C28 H28 119.8 . .
C27 C28 H28 119.8 . .
C9 N1 C13 115.1(4) . .
C11 C12 C13 120.0(4) . .
C11 C12 H12 120.0 . .
C13 C12 H12 120.0 . .
C1 C6 C5 120.8(4) . .
C1 C6 H6 119.6 . .
C5 C6 H6 119.6 . .
N1 C13 C12 124.1(4) . .
N1 C13 H13 118.0 . .
C12 C13 H13 118.0 . .
C4 C5 C6 119.8(4) . .
C4 C5 H5 120.1 . .
C6 C5 H5 120.1 . .
C9 C10 C11 120.4(4) . .
C9 C10 H10 119.8 . .
C11 C10 H10 119.8 . .
C3 C4 C5 119.8(4) . .
C3 C4 H4 120.1 . .
C5 C4 H4 120.1 . .
N1 C9 C10 125.4(4) . .
N1 C9 H9 117.3 . .
C10 C9 H9 117.3 . .
H2WD O2W H2WC 109.5 . .
H1WB O1W H1WC 109.5 . .
H3WD O3W H3WB 109.5 . .

loop_
_geom_bond_atom_site_label_1
_geom_bond_atom_site_label_2
_geom_bond_distance
_geom_bond_site_symmetry_2
N3 C19 1.313(4) .
N3 C23 1.348(4) .
N3 Zn1 2.037(2) 6_656
C23 C22 1.367(4) .
C23 H23 0.9300 .
C19 C20 1.374(4) .
C19 H19 0.9300 .
C22 C21 1.393(4) .
C22 H22 0.9300 .
C20 C21 1.391(4) .
C20 H20 0.9300 .
C21 C36 1.478(4) .
C36 C41 1.386(4) .
C36 C37 1.392(4) .
C37 C38 1.374(4) .
C37 H37 0.9300 .
C38 C39 1.395(4) .
C38 H38 0.9300 .
O3 C8 1.265(4) .
O3 Zn1 1.912(2) 5_655
O4 C8 1.242(4) .
C8 C2 1.495(4) .
C2 C3 1.383(5) .
C2 C1 1.397(4) .
C3 C4 1.370(6) .
C3 H3 0.9300 .
Zn1 O3 1.912(2) 5_655
Zn1 O1 1.975(2) .
Zn1 N3 2.037(2) 6_566
Zn1 N2 2.107(2) .
O1 C7 1.281(4) .
N4 C39 1.414(4) .
N4 C27 1.421(4) .
N4 C33 1.426(4) .
N2 C18 1.335(4) .
N2 C14 1.342(4) .
C18 C17 1.375(4) .
C18 H18 0.9300 .
C31 C32 1.375(4) .
C31 C30 1.399(4) .
C31 H31 0.9300 .
C26 C27 1.379(4) .
C26 C25 1.390(5) .
C26 H26 0.9300 .
C27 C28 1.387(4) .
C16 C15 1.382(4) .
C16 C17 1.387(4) .
C16 C30 1.489(4) .
O2 C7 1.229(4) .
C34 C35 1.381(4) .
C34 C33 1.392(4) .
C34 H34 0.9300 .
C40 C41 1.384(4) .
C40 C39 1.386(4) .
C40 H40 0.9300 .
C1 C6 1.384(4) .
C1 C7 1.498(4) .
C33 C32 1.389(4) .
C30 C35 1.390(4) .
C15 C14 1.383(4) .
C15 H15 0.9300 .
C14 H14 0.9300 .
C35 H35 0.9300 .
C41 H41 0.9300 .
C25 C24 1.391(5) .
C25 H25 0.9300 .
C11 C10 1.382(5) .
C11 C12 1.389(5) .
C11 C24 1.487(4) .
C24 C29 1.385(5) .
C17 H17 0.9300 .
C32 H32 0.9300 .
C29 C28 1.376(5) .
C29 H29 0.9300 .
C28 H28 0.9300 .
N1 C9 1.308(6) .
N1 C13 1.329(6) .
C12 C13 1.390(6) .
C12 H12 0.9300 .
C6 C5 1.385(5) .
C6 H6 0.9300 .
C13 H13 0.9300 .
C5 C4 1.378(6) .
C5 H5 0.9300 .
C10 C9 1.372(6) .
C10 H10 0.9300 .
C4 H4 0.9300 .
C9 H9 0.9300 .
O2W H2WD 0.8499 .
O2W H2WC 0.8499 .
O1W H1WB 0.8499 .
O1W H1WC 0.8499 .
O3W H3WD 0.8500 .
O3W H3WB 0.8501 .
